data_4342546
loop_
_publ_author_name
'Davidson, Jillian J.'
'DeMott, Jessica C.'
'Douvris, Christos'
'Fafard, Claudia M.'
'Bhuvanesh, Nattamai'
'Chen, Chun-Hsing'
'Herbert, David E.'
'Lee, Chun-I'
'McCulloch, Billy J.'
'Foxman, Bruce M.'
'Ozerov, Oleg V.'

_publ_section_title
;
 Comparison of the Electronic Properties of Diarylamido-Based PNZ Pincer
 Ligands: Redox Activity at the Ligand and Donor Ability Toward the Metal.
;
_journal_issue 6
_journal_name_full 'Inorganic chemistry'
_journal_page_first 2916
_journal_page_last 2935
_journal_paper_doi 10.1021/ic503062w
_journal_volume 54
_journal_year 2015
_chemical_formula_sum 'C27 H28 F12 N O3 P2 Rh'
_chemical_formula_weight 807.35
_chemical_name_systematic
; 
 ? 
;
_space_group_IT_number 2
_symmetry_cell_setting triclinic
_symmetry_space_group_name_Hall '-P 1'
_symmetry_space_group_name_H-M 'P -1'
_atom_sites_solution_hydrogens geom
_atom_sites_solution_primary direct
_atom_sites_solution_secondary difmap
_audit_creation_method SHELXL-97
_cell_angle_alpha 101.553(3)
_cell_angle_beta 95.071(3)
_cell_angle_gamma 111.188(2)
_cell_formula_units_Z 2
_cell_length_a 8.7524(18)
_cell_length_b 11.495(2)
_cell_length_c 17.800(5)
_cell_measurement_reflns_used 4622
_cell_measurement_temperature 110(2)
_cell_measurement_theta_max 25.69
_cell_measurement_theta_min 2.37
_cell_volume 1610.4(6)
_computing_cell_refinement
; 
  APEX-II(BRUKER-NONIUS, 2003) 
;
_computing_data_collection 'APEX-II (BRUKER-NONIUS, 2003)'
_computing_data_reduction APEX-II
_computing_molecular_graphics Olex2
_computing_publication_material 'Bruker SHELXTL'
_computing_structure_refinement 'SHELXL-97 (Sheldrick, 2008)'
_computing_structure_solution 'SHELXS-97 (Sheldrick, 2008)'
_diffrn_ambient_temperature 110(2)
_diffrn_measured_fraction_theta_full 0.968
_diffrn_measured_fraction_theta_max 0.968
_diffrn_measurement_device_type 'Bruker APEX-II CCD'
_diffrn_measurement_method 'omega scans'
_diffrn_radiation_monochromator graphite
_diffrn_radiation_source 'fine-focus sealed tube'
_diffrn_radiation_type MoK\a
_diffrn_radiation_wavelength 0.71073
_diffrn_reflns_av_R_equivalents 0.0410
_diffrn_reflns_av_sigmaI/netI 0.0582
_diffrn_reflns_limit_h_max 11
_diffrn_reflns_limit_h_min -11
_diffrn_reflns_limit_k_max 14
_diffrn_reflns_limit_k_min -14
_diffrn_reflns_limit_l_max 22
_diffrn_reflns_limit_l_min -23
_diffrn_reflns_number 17215
_diffrn_reflns_theta_full 27.50
_diffrn_reflns_theta_max 27.50
_diffrn_reflns_theta_min 2.37
_diffrn_standards_decay_% 0
_diffrn_standards_interval_count 0
_diffrn_standards_number 0
_exptl_absorpt_coefficient_mu 0.729
_exptl_absorpt_correction_T_max 0.9856
_exptl_absorpt_correction_T_min 0.6687
_exptl_absorpt_correction_type multi-scan
_exptl_absorpt_process_details 'SADABS; (Sheldrick, 2006)'
_exptl_crystal_colour red
_exptl_crystal_density_diffrn 1.665
_exptl_crystal_density_method 'not measured'
_exptl_crystal_description block
_exptl_crystal_F_000 808
_exptl_crystal_size_max 0.60
_exptl_crystal_size_mid 0.40
_exptl_crystal_size_min 0.02
_refine_diff_density_max 1.175
_refine_diff_density_min -0.510
_refine_diff_density_rms 0.099
_refine_ls_extinction_method none
_refine_ls_goodness_of_fit_ref 1.034
_refine_ls_hydrogen_treatment constr
_refine_ls_matrix_type full
_refine_ls_number_parameters 421
_refine_ls_number_reflns 7152
_refine_ls_number_restraints 0
_refine_ls_restrained_S_all 1.034
_refine_ls_R_factor_all 0.0607
_refine_ls_R_factor_gt 0.0456
_refine_ls_shift/su_max 0.000
_refine_ls_shift/su_mean 0.000
_refine_ls_structure_factor_coef Fsqd
_refine_ls_weighting_details 'calc w=1/[\s^2^(Fo^2^)+(0.0576P)^2^+1.1731P] where P=(Fo^2^+2Fc^2^)/3'
_refine_ls_weighting_scheme calc
_refine_ls_wR_factor_gt 0.1081
_refine_ls_wR_factor_ref 0.1150
_reflns_number_gt 5821
_reflns_number_total 7152
_reflns_threshold_expression >2sigma(I)
_cod_data_source_file ic503062w_si_002.cif
_cod_data_source_block 11-RhCO
_cod_depositor_comments
;
The following automatic conversions were performed:

'_symmetry_cell_setting' value 'Triclinic' changed to 'triclinic'
according to
/usr/data/users/saulius/crontab/automatic-downloads/rss-feeds/ACS/lib/dictionaries/cif_core.dic
dictionary named 'cif_core.dic' version 2.4.2 from 2011-04-26.

Automatic conversion script
Id: cif_fix_values 3086 2015-02-26 13:12:21Z robertas 

 Adding full bibliography for 4342538--4342546.cif.
;
_cod_original_sg_symbol_H-M P-1
_cod_database_code 4342546

loop_
_symmetry_equiv_pos_as_xyz
'x, y, z'
'-x, -y, -z'

loop_
_atom_site_label
_atom_site_type_symbol
_atom_site_fract_x
_atom_site_fract_y
_atom_site_fract_z
_atom_site_U_iso_or_equiv
_atom_site_adp_type
_atom_site_occupancy
_atom_site_symmetry_multiplicity
_atom_site_calc_flag
_atom_site_refinement_flags
Rh1 Rh 0.30809(3) 0.02445(3) 0.215107(15) 0.01972(9) Uani 1 1 d .
P1 P 0.28199(11) 0.22100(8) 0.24262(5) 0.0209(2) Uani 1 1 d .
P2 P 0.40862(11) -0.12557(8) 0.22173(5) 0.0212(2) Uani 1 1 d .
C1 C 0.3166(4) 0.2582(3) 0.3480(2) 0.0213(7) Uani 1 1 d .
C2 C 0.2704(4) 0.3475(3) 0.3950(2) 0.0238(7) Uani 1 1 d .
H2 H 0.2226 0.3966 0.3715 0.029 Uiso 1 1 calc R
C3 C 0.2923(5) 0.3667(4) 0.4755(2) 0.0258(8) Uani 1 1 d .
C4 C 0.3584(5) 0.2898(4) 0.5074(2) 0.0273(8) Uani 1 1 d .
H4 H 0.3716 0.2991 0.5621 0.033 Uiso 1 1 calc R
C5 C 0.4050(5) 0.2006(3) 0.4616(2) 0.0260(8) Uani 1 1 d .
H5 H 0.4492 0.1497 0.4852 0.031 Uiso 1 1 calc R
C6 C 0.3876(4) 0.1844(3) 0.3804(2) 0.0228(7) Uani 1 1 d .
C7 C 0.2435(6) 0.4658(4) 0.5259(2) 0.0372(10) Uani 1 1 d .
H7A H 0.3416 0.5295 0.5630 0.056 Uiso 1 1 calc R
H7B H 0.1583 0.4228 0.5545 0.056 Uiso 1 1 calc R
H7C H 0.1991 0.5091 0.4929 0.056 Uiso 1 1 calc R
C8 C 0.5571(4) 0.0584(3) 0.35204(19) 0.0217(7) Uani 1 1 d .
C9 C 0.6930(5) 0.1322(3) 0.4135(2) 0.0271(8) Uani 1 1 d .
H9 H 0.6945 0.2090 0.4462 0.032 Uiso 1 1 calc R
C10 C 0.8229(5) 0.0943(4) 0.4266(2) 0.0281(8) Uani 1 1 d .
H10 H 0.9123 0.1469 0.4683 0.034 Uiso 1 1 calc R
C11 C 0.8300(5) -0.0183(4) 0.3815(2) 0.0271(8) Uani 1 1 d .
C12 C 0.6977(5) -0.0915(3) 0.3211(2) 0.0254(8) Uani 1 1 d .
H12 H 0.6967 -0.1689 0.2895 0.030 Uiso 1 1 calc R
C13 C 0.5660(4) -0.0539(3) 0.3058(2) 0.0217(7) Uani 1 1 d .
C14 C 0.9787(5) -0.0525(4) 0.3933(2) 0.0364(10) Uani 1 1 d .
H14A H 0.9439 -0.1379 0.4040 0.055 Uiso 1 1 calc R
H14B H 1.0604 0.0115 0.4376 0.055 Uiso 1 1 calc R
H14C H 1.0289 -0.0536 0.3463 0.055 Uiso 1 1 calc R
C15 C 0.0895(5) 0.2413(4) 0.2110(2) 0.0277(8) Uani 1 1 d .
H15 H 0.1003 0.3291 0.2392 0.033 Uiso 1 1 calc R
C16 C 0.0646(6) 0.2320(4) 0.1233(2) 0.0382(10) Uani 1 1 d .
H16A H 0.1592 0.2994 0.1117 0.057 Uiso 1 1 calc R
H16B H -0.0383 0.2433 0.1076 0.057 Uiso 1 1 calc R
H16C H 0.0568 0.1472 0.0947 0.057 Uiso 1 1 calc R
C17 C -0.0578(5) 0.1425(4) 0.2331(3) 0.0387(10) Uani 1 1 d .
H17A H -0.0684 0.0555 0.2073 0.058 Uiso 1 1 calc R
H17B H -0.1598 0.1543 0.2164 0.058 Uiso 1 1 calc R
H17C H -0.0400 0.1542 0.2897 0.058 Uiso 1 1 calc R
C18 C 0.4529(5) 0.3450(3) 0.2149(2) 0.0281(8) Uani 1 1 d .
H18 H 0.4290 0.3288 0.1570 0.034 Uiso 1 1 calc R
C19 C 0.4661(6) 0.4820(4) 0.2494(3) 0.0381(10) Uani 1 1 d .
H19A H 0.3619 0.4898 0.2316 0.057 Uiso 1 1 calc R
H19B H 0.5582 0.5434 0.2322 0.057 Uiso 1 1 calc R
H19C H 0.4867 0.5005 0.3063 0.057 Uiso 1 1 calc R
C20 C 0.6159(5) 0.3292(4) 0.2357(3) 0.0394(10) Uani 1 1 d .
H20A H 0.6398 0.3391 0.2920 0.059 Uiso 1 1 calc R
H20B H 0.7064 0.3950 0.2204 0.059 Uiso 1 1 calc R
H20C H 0.6062 0.2434 0.2080 0.059 Uiso 1 1 calc R
C21 C 0.1959(5) -0.0372(4) 0.1146(2) 0.0293(8) Uani 1 1 d .
C22 C 0.4567(5) -0.2122(4) 0.0793(2) 0.0331(9) Uani 1 1 d .
H22 H 0.3578 -0.1984 0.0670 0.040 Uiso 1 1 d R
C23 C 0.5920(8) -0.1278(6) 0.0445(3) 0.0678(17) Uani 1 1 d .
C24 C 0.4306(7) -0.3523(5) 0.0486(3) 0.0574(14) Uani 1 1 d .
C25 C 0.1224(5) -0.2862(4) 0.2412(3) 0.0407(11) Uani 1 1 d .
H25 H 0.1050 -0.2056 0.2484 0.049 Uiso 1 1 d R
C26 C -0.0012(6) -0.3776(5) 0.1676(3) 0.0496(12) Uani 1 1 d .
C27 C 0.0965(7) -0.3347(4) 0.3122(3) 0.0517(13) Uani 1 1 d .
F1 F 0.6082(5) -0.0034(3) 0.07187(19) 0.0811(11) Uani 1 1 d .
F2 F 0.5503(5) -0.1554(4) -0.03247(18) 0.0996(14) Uani 1 1 d .
F3 F 0.7370(5) -0.1304(5) 0.0607(2) 0.1043(15) Uani 1 1 d .
F4 F 0.3738(5) -0.3908(3) -0.02802(18) 0.0869(12) Uani 1 1 d .
F5 F 0.5689(6) -0.3715(4) 0.0637(3) 0.1093(15) Uani 1 1 d .
F6 F 0.3192(5) -0.4269(3) 0.0803(2) 0.0834(11) Uani 1 1 d .
F7 F 0.0405(4) -0.3355(3) 0.10511(18) 0.0623(8) Uani 1 1 d .
F8 F -0.0022(4) -0.4972(3) 0.1563(2) 0.0692(9) Uani 1 1 d .
F9 F -0.1544(4) -0.3873(3) 0.1721(2) 0.0757(10) Uani 1 1 d .
F10 F 0.1285(5) -0.4402(3) 0.31146(19) 0.0739(10) Uani 1 1 d .
F11 F -0.0618(4) -0.3609(3) 0.3244(2) 0.0788(11) Uani 1 1 d .
F12 F 0.1973(4) -0.2455(3) 0.37396(17) 0.0648(8) Uani 1 1 d .
N1 N 0.4272(4) 0.0925(3) 0.33019(16) 0.0226(6) Uani 1 1 d .
O1 O 0.1242(4) -0.0784(3) 0.05183(16) 0.0492(8) Uani 1 1 d .
O2 O 0.5108(3) -0.1763(3) 0.16031(14) 0.0295(6) Uani 1 1 d .
O3 O 0.2848(3) -0.2683(2) 0.22931(15) 0.0278(6) Uani 1 1 d .

loop_
_atom_site_aniso_label
_atom_site_aniso_U_11
_atom_site_aniso_U_22
_atom_site_aniso_U_33
_atom_site_aniso_U_23
_atom_site_aniso_U_13
_atom_site_aniso_U_12
Rh1 0.02223(15) 0.01955(14) 0.01529(14) 0.00073(10) 0.00036(10) 0.00828(11)
P1 0.0240(5) 0.0215(4) 0.0176(4) 0.0037(3) 0.0025(4) 0.0103(4)
P2 0.0220(5) 0.0201(4) 0.0193(4) -0.0003(3) 0.0030(4) 0.0085(4)
C1 0.0215(18) 0.0218(17) 0.0194(17) 0.0053(14) 0.0035(14) 0.0069(14)
C2 0.0233(18) 0.0234(17) 0.0241(18) 0.0041(14) 0.0032(15) 0.0095(15)
C3 0.0258(19) 0.0282(19) 0.0209(18) 0.0001(15) 0.0049(15) 0.0107(16)
C4 0.030(2) 0.0308(19) 0.0169(17) 0.0023(15) 0.0035(15) 0.0084(16)
C5 0.029(2) 0.0274(18) 0.0211(18) 0.0049(15) 0.0010(15) 0.0118(16)
C6 0.0254(18) 0.0224(17) 0.0195(17) 0.0018(14) 0.0035(14) 0.0100(15)
C7 0.043(3) 0.038(2) 0.032(2) 0.0013(18) 0.0127(19) 0.020(2)
C8 0.0252(18) 0.0246(17) 0.0167(16) 0.0047(14) 0.0037(14) 0.0114(15)
C9 0.030(2) 0.0246(18) 0.0246(19) 0.0018(15) -0.0006(16) 0.0111(16)
C10 0.028(2) 0.0312(19) 0.0213(18) 0.0027(15) -0.0028(15) 0.0109(16)
C11 0.0243(19) 0.0314(19) 0.0291(19) 0.0085(16) 0.0038(15) 0.0145(16)
C12 0.029(2) 0.0221(17) 0.0264(18) 0.0027(15) 0.0046(15) 0.0130(15)
C13 0.0221(18) 0.0209(16) 0.0224(17) 0.0051(14) 0.0053(14) 0.0087(14)
C14 0.031(2) 0.043(2) 0.037(2) 0.0025(19) -0.0016(18) 0.0225(19)
C15 0.029(2) 0.0306(19) 0.0239(19) 0.0042(15) 0.0013(16) 0.0138(16)
C16 0.043(3) 0.048(3) 0.028(2) 0.0088(19) -0.0038(18) 0.025(2)
C17 0.029(2) 0.050(3) 0.040(2) 0.012(2) 0.0037(18) 0.019(2)
C18 0.032(2) 0.0245(18) 0.0282(19) 0.0078(15) 0.0092(16) 0.0097(16)
C19 0.041(2) 0.0256(19) 0.049(3) 0.0108(19) 0.015(2) 0.0125(18)
C20 0.032(2) 0.031(2) 0.055(3) 0.010(2) 0.017(2) 0.0103(18)
C21 0.033(2) 0.0272(19) 0.027(2) 0.0025(16) 0.0023(17) 0.0139(17)
C22 0.035(2) 0.041(2) 0.0216(19) -0.0027(17) 0.0057(17) 0.0186(19)
C23 0.074(4) 0.076(4) 0.034(3) -0.006(3) 0.017(3) 0.015(3)
C24 0.060(3) 0.056(3) 0.045(3) -0.011(2) 0.013(3) 0.022(3)
C25 0.033(2) 0.030(2) 0.068(3) 0.019(2) 0.024(2) 0.0157(19)
C26 0.028(2) 0.044(3) 0.065(3) 0.011(2) 0.006(2) 0.003(2)
C27 0.071(4) 0.034(2) 0.057(3) 0.010(2) 0.027(3) 0.025(2)
F1 0.099(3) 0.060(2) 0.058(2) 0.0067(16) 0.0287(19) 0.0019(19)
F2 0.132(3) 0.092(3) 0.0393(18) 0.0019(18) 0.039(2) 0.006(2)
F3 0.047(2) 0.147(4) 0.106(3) 0.011(3) 0.037(2) 0.028(2)
F4 0.122(3) 0.068(2) 0.0402(17) -0.0213(16) 0.0046(19) 0.022(2)
F5 0.109(3) 0.113(3) 0.116(3) -0.024(3) -0.002(3) 0.088(3)
F6 0.118(3) 0.0407(17) 0.068(2) -0.0023(16) 0.018(2) 0.0110(19)
F7 0.0529(18) 0.0561(18) 0.0587(19) 0.0145(15) -0.0047(15) 0.0024(14)
F8 0.060(2) 0.0322(15) 0.095(2) 0.0088(15) -0.0063(17) 0.0032(14)
F9 0.0353(17) 0.078(2) 0.108(3) 0.030(2) 0.0099(17) 0.0123(16)
F10 0.128(3) 0.0535(18) 0.076(2) 0.0359(16) 0.050(2) 0.059(2)
F11 0.078(2) 0.060(2) 0.108(3) 0.0275(19) 0.065(2) 0.0229(18)
F12 0.085(2) 0.070(2) 0.0490(17) 0.0162(16) 0.0161(16) 0.0394(19)
N1 0.0270(16) 0.0231(15) 0.0163(14) 0.0001(12) 0.0001(12) 0.0116(13)
O1 0.061(2) 0.0527(19) 0.0242(16) -0.0048(14) -0.0131(15) 0.0235(17)
O2 0.0254(14) 0.0380(15) 0.0237(13) -0.0016(11) 0.0038(11) 0.0157(12)
O3 0.0203(13) 0.0194(12) 0.0410(15) 0.0011(11) 0.0044(11) 0.0083(10)

loop_
_atom_type_symbol
_atom_type_description
_atom_type_scat_dispersion_real
_atom_type_scat_dispersion_imag
_atom_type_scat_source
C C 0.0033 0.0016 'International Tables Vol C Tables 4.2.6.8 and 6.1.1.4'
H H 0.0000 0.0000 'International Tables Vol C Tables 4.2.6.8 and 6.1.1.4'
F F 0.0171 0.0103 'International Tables Vol C Tables 4.2.6.8 and 6.1.1.4'
N N 0.0061 0.0033 'International Tables Vol C Tables 4.2.6.8 and 6.1.1.4'
O O 0.0106 0.0060 'International Tables Vol C Tables 4.2.6.8 and 6.1.1.4'
P P 0.1023 0.0942 'International Tables Vol C Tables 4.2.6.8 and 6.1.1.4'
Rh Rh -1.1178 0.9187 'International Tables Vol C Tables 4.2.6.8 and 6.1.1.4'

loop_
_geom_angle_atom_site_label_1
_geom_angle_atom_site_label_2
_geom_angle_atom_site_label_3
_geom_angle
C21 Rh1 N1 177.99(15)
C21 Rh1 P2 99.81(12)
N1 Rh1 P2 80.87(8)
C21 Rh1 P1 98.49(12)
N1 Rh1 P1 81.12(8)
P2 Rh1 P1 160.00(3)
C1 P1 C15 107.05(17)
C1 P1 C18 107.07(17)
C15 P1 C18 106.93(18)
C1 P1 Rh1 100.15(12)
C15 P1 Rh1 123.16(13)
C18 P1 Rh1 111.26(12)
O2 P2 O3 96.79(14)
O2 P2 C13 99.84(15)
O3 P2 C13 108.12(15)
O2 P2 Rh1 126.09(11)
O3 P2 Rh1 119.95(10)
C13 P2 Rh1 103.69(12)
C2 C1 C6 120.8(3)
C2 C1 P1 124.5(3)
C6 C1 P1 114.6(3)
C3 C2 C1 121.7(3)
C3 C2 H2 119.1
C1 C2 H2 119.1
C2 C3 C4 117.3(3)
C2 C3 C7 121.0(3)
C4 C3 C7 121.7(3)
C5 C4 C3 121.8(3)
C5 C4 H4 119.1
C3 C4 H4 119.1
C4 C5 C6 120.7(3)
C4 C5 H5 119.7
C6 C5 H5 119.7
C1 C6 N1 118.7(3)
C1 C6 C5 117.6(3)
N1 C6 C5 123.6(3)
C3 C7 H7A 109.5
C3 C7 H7B 109.5
H7A C7 H7B 109.5
C3 C7 H7C 109.5
H7A C7 H7C 109.5
H7B C7 H7C 109.5
N1 C8 C9 125.6(3)
N1 C8 C13 118.5(3)
C9 C8 C13 115.7(3)
C10 C9 C8 120.9(3)
C10 C9 H9 119.5
C8 C9 H9 119.5
C9 C10 C11 123.2(3)
C9 C10 H10 118.4
C11 C10 H10 118.4
C12 C11 C10 116.4(3)
C12 C11 C14 121.2(3)
C10 C11 C14 122.1(3)
C11 C12 C13 121.4(3)
C11 C12 H12 119.3
C13 C12 H12 119.3
C12 C13 C8 122.2(3)
C12 C13 P2 124.9(3)
C8 C13 P2 112.4(3)
C11 C14 H14A 109.5
C11 C14 H14B 109.5
H14A C14 H14B 109.5
C11 C14 H14C 109.5
H14A C14 H14C 109.5
H14B C14 H14C 109.5
C17 C15 C16 111.8(3)
C17 C15 P1 109.9(3)
C16 C15 P1 110.6(3)
C17 C15 H15 108.1
C16 C15 H15 108.1
P1 C15 H15 108.1
C15 C16 H16A 109.5
C15 C16 H16B 109.5
H16A C16 H16B 109.5
C15 C16 H16C 109.5
H16A C16 H16C 109.5
H16B C16 H16C 109.5
C15 C17 H17A 109.5
C15 C17 H17B 109.5
H17A C17 H17B 109.5
C15 C17 H17C 109.5
H17A C17 H17C 109.5
H17B C17 H17C 109.5
C20 C18 C19 112.0(3)
C20 C18 P1 109.7(3)
C19 C18 P1 113.2(3)
C20 C18 H18 107.2
C19 C18 H18 107.2
P1 C18 H18 107.2
C18 C19 H19A 109.5
C18 C19 H19B 109.5
H19A C19 H19B 109.5
C18 C19 H19C 109.5
H19A C19 H19C 109.5
H19B C19 H19C 109.5
C18 C20 H20A 109.5
C18 C20 H20B 109.5
H20A C20 H20B 109.5
C18 C20 H20C 109.5
H20A C20 H20C 109.5
H20B C20 H20C 109.5
O1 C21 Rh1 178.6(4)
O2 C22 C23 107.3(3)
O2 C22 C24 108.8(4)
C23 C22 C24 109.8(4)
O2 C22 H22 110.5
C23 C22 H22 108.9
C24 C22 H22 111.5
F3 C23 F2 108.2(5)
F3 C23 F1 107.0(5)
F2 C23 F1 106.4(5)
F3 C23 C22 115.7(6)
F2 C23 C22 111.2(5)
F1 C23 C22 107.8(4)
F6 C24 F5 107.2(6)
F6 C24 F4 106.5(5)
F5 C24 F4 109.7(4)
F6 C24 C22 111.1(4)
F5 C24 C22 111.8(4)
F4 C24 C22 110.3(5)
O3 C25 C27 107.9(4)
O3 C25 C26 109.1(4)
C27 C25 C26 113.6(4)
O3 C25 H25 111.6
C27 C25 H25 109.1
C26 C25 H25 105.7
F9 C26 F7 108.3(4)
F9 C26 F8 107.3(4)
F7 C26 F8 107.7(4)
F9 C26 C25 111.8(4)
F7 C26 C25 110.3(4)
F8 C26 C25 111.3(4)
F12 C27 F10 105.8(5)
F12 C27 F11 107.5(4)
F10 C27 F11 107.9(4)
F12 C27 C25 109.8(4)
F10 C27 C25 114.7(4)
F11 C27 C25 110.8(5)
C8 N1 C6 122.2(3)
C8 N1 Rh1 118.4(2)
C6 N1 Rh1 118.8(2)
C22 O2 P2 122.9(2)
C25 O3 P2 118.3(2)

loop_
_geom_bond_atom_site_label_1
_geom_bond_atom_site_label_2
_geom_bond_distance
Rh1 C21 1.829(4)
Rh1 N1 2.070(3)
Rh1 P2 2.2184(10)
Rh1 P1 2.3122(10)
P1 C1 1.810(4)
P1 C15 1.837(4)
P1 C18 1.839(4)
P2 O2 1.622(3)
P2 O3 1.648(3)
P2 C13 1.771(4)
C1 C2 1.390(5)
C1 C6 1.397(5)
C2 C3 1.390(5)
C2 H2 0.9500
C3 C4 1.397(5)
C3 C7 1.515(5)
C4 C5 1.381(5)
C4 H4 0.9500
C5 C6 1.408(5)
C5 H5 0.9500
C6 N1 1.405(4)
C7 H7A 0.9800
C7 H7B 0.9800
C7 H7C 0.9800
C8 N1 1.379(4)
C8 C9 1.414(5)
C8 C13 1.417(5)
C9 C10 1.374(5)
C9 H9 0.9500
C10 C11 1.406(5)
C10 H10 0.9500
C11 C12 1.384(5)
C11 C14 1.499(5)
C12 C13 1.394(5)
C12 H12 0.9500
C14 H14A 0.9800
C14 H14B 0.9800
C14 H14C 0.9800
C15 C17 1.521(6)
C15 C16 1.534(5)
C15 H15 1.0000
C16 H16A 0.9800
C16 H16B 0.9800
C16 H16C 0.9800
C17 H17A 0.9800
C17 H17B 0.9800
C17 H17C 0.9800
C18 C20 1.525(6)
C18 C19 1.529(5)
C18 H18 1.0000
C19 H19A 0.9800
C19 H19B 0.9800
C19 H19C 0.9800
C20 H20A 0.9800
C20 H20B 0.9800
C20 H20C 0.9800
C21 O1 1.148(5)
C22 O2 1.405(4)
C22 C23 1.506(7)
C22 C24 1.518(6)
C22 H22 0.9496
C23 F3 1.288(7)
C23 F2 1.328(6)
C23 F1 1.365(7)
C24 F6 1.300(6)
C24 F5 1.321(6)
C24 F4 1.336(6)
C25 O3 1.402(5)
C25 C27 1.484(7)
C25 C26 1.538(7)
C25 H25 0.9768
C26 F9 1.316(5)
C26 F7 1.329(6)
C26 F8 1.346(6)
C27 F12 1.327(6)
C27 F10 1.337(5)
C27 F11 1.356(6)

loop_
_geom_torsion_atom_site_label_1
_geom_torsion_atom_site_label_2
_geom_torsion_atom_site_label_3
_geom_torsion_atom_site_label_4
_geom_torsion
C21 Rh1 P1 C1 159.03(17)
N1 Rh1 P1 C1 -18.98(14)
P2 Rh1 P1 C1 -44.97(16)
C21 Rh1 P1 C15 40.8(2)
N1 Rh1 P1 C15 -137.19(17)
P2 Rh1 P1 C15 -163.18(16)
C21 Rh1 P1 C18 -88.04(19)
N1 Rh1 P1 C18 93.95(16)
P2 Rh1 P1 C18 67.96(17)
C21 Rh1 P2 O2 50.79(18)
N1 Rh1 P2 O2 -131.12(15)
P1 Rh1 P2 O2 -105.11(15)
C21 Rh1 P2 O3 -75.28(17)
N1 Rh1 P2 O3 102.81(15)
P1 Rh1 P2 O3 128.82(14)
C21 Rh1 P2 C13 164.08(17)
N1 Rh1 P2 C13 -17.84(15)
P1 Rh1 P2 C13 8.17(17)
C15 P1 C1 C2 -31.7(4)
C18 P1 C1 C2 82.7(3)
Rh1 P1 C1 C2 -161.2(3)
C15 P1 C1 C6 145.1(3)
C18 P1 C1 C6 -100.5(3)
Rh1 P1 C1 C6 15.6(3)
C6 C1 C2 C3 -0.1(6)
P1 C1 C2 C3 176.5(3)
C1 C2 C3 C4 -1.9(5)
C1 C2 C3 C7 179.1(4)
C2 C3 C4 C5 1.9(6)
C7 C3 C4 C5 -179.1(4)
C3 C4 C5 C6 0.2(6)
C2 C1 C6 N1 178.0(3)
P1 C1 C6 N1 1.0(4)
C2 C1 C6 C5 2.2(5)
P1 C1 C6 C5 -174.8(3)
C4 C5 C6 C1 -2.2(5)
C4 C5 C6 N1 -177.7(3)
N1 C8 C9 C10 -174.8(4)
C13 C8 C9 C10 -0.6(5)
C8 C9 C10 C11 -0.5(6)
C9 C10 C11 C12 0.4(6)
C9 C10 C11 C14 175.6(4)
C10 C11 C12 C13 0.8(6)
C14 C11 C12 C13 -174.4(4)
C11 C12 C13 C8 -2.0(6)
C11 C12 C13 P2 169.5(3)
N1 C8 C13 C12 176.4(3)
C9 C8 C13 C12 1.8(5)
N1 C8 C13 P2 4.0(4)
C9 C8 C13 P2 -170.6(3)
O2 P2 C13 C12 -27.9(3)
O3 P2 C13 C12 72.7(3)
Rh1 P2 C13 C12 -159.0(3)
O2 P2 C13 C8 144.3(3)
O3 P2 C13 C8 -115.1(3)
Rh1 P2 C13 C8 13.2(3)
C1 P1 C15 C17 -64.8(3)
C18 P1 C15 C17 -179.3(3)
Rh1 P1 C15 C17 50.1(3)
C1 P1 C15 C16 171.3(3)
C18 P1 C15 C16 56.8(3)
Rh1 P1 C15 C16 -73.8(3)
C1 P1 C18 C20 68.5(3)
C15 P1 C18 C20 -177.0(3)
Rh1 P1 C18 C20 -40.0(3)
C1 P1 C18 C19 -57.5(3)
C15 P1 C18 C19 57.0(3)
Rh1 P1 C18 C19 -166.0(3)
N1 Rh1 C21 O1 -66(17)
P2 Rh1 C21 O1 44(15)
P1 Rh1 C21 O1 -144(15)
O2 C22 C23 F3 56.2(6)
C24 C22 C23 F3 -61.9(6)
O2 C22 C23 F2 -179.8(4)
C24 C22 C23 F2 62.1(6)
O2 C22 C23 F1 -63.5(5)
C24 C22 C23 F1 178.4(4)
O2 C22 C24 F6 60.1(5)
C23 C22 C24 F6 177.3(5)
O2 C22 C24 F5 -59.6(5)
C23 C22 C24 F5 57.6(6)
O2 C22 C24 F4 178.0(4)
C23 C22 C24 F4 -64.9(6)
O3 C25 C26 F9 -173.3(4)
C27 C25 C26 F9 66.4(5)
O3 C25 C26 F7 -52.7(5)
C27 C25 C26 F7 -173.0(4)
O3 C25 C26 F8 66.8(5)
C27 C25 C26 F8 -53.5(5)
O3 C25 C27 F12 64.8(5)
C26 C25 C27 F12 -174.2(4)
O3 C25 C27 F10 -54.2(6)
C26 C25 C27 F10 66.8(6)
O3 C25 C27 F11 -176.5(3)
C26 C25 C27 F11 -55.6(5)
C9 C8 N1 C6 -19.9(6)
C13 C8 N1 C6 166.0(3)
C9 C8 N1 Rh1 151.6(3)
C13 C8 N1 Rh1 -22.5(4)
C1 C6 N1 C8 150.0(3)
C5 C6 N1 C8 -34.5(5)
C1 C6 N1 Rh1 -21.5(4)
C5 C6 N1 Rh1 154.0(3)
C21 Rh1 N1 C8 134(4)
P2 Rh1 N1 C8 24.1(2)
P1 Rh1 N1 C8 -147.2(3)
C21 Rh1 N1 C6 -54(4)
P2 Rh1 N1 C6 -164.1(3)
P1 Rh1 N1 C6 24.6(2)
C23 C22 O2 P2 121.3(4)
C24 C22 O2 P2 -120.0(3)
O3 P2 O2 C22 86.9(3)
C13 P2 O2 C22 -163.4(3)
Rh1 P2 O2 C22 -48.3(3)
C27 C25 O3 P2 -125.1(3)
C26 C25 O3 P2 111.2(3)
O2 P2 O3 C25 -146.7(3)
C13 P2 O3 C25 110.6(3)
Rh1 P2 O3 C25 -7.8(3)
